data_7720700
loop_
_publ_author_name
'Mehra, Rupansha'
'Vidyasagar, Kanamaluru'

_publ_section_title
;
 Syntheses and characterization of non-molecular phenyl- and
 methyl-phosphonates and ethylenediphosphonates of thorium and cerium.
;
_journal_issue 13
_journal_name_full 'Dalton transactions (Cambridge, England : 2003)'
_journal_page_first 5250
_journal_page_last 5265
_journal_paper_doi 10.1039/d6dt00270f
_journal_volume 55
_journal_year 2026
_chemical_formula_sum 'C2 H6 F4 O6 P2 Th2'
_chemical_formula_weight 728.09
_space_group_crystal_system monoclinic
_space_group_IT_number 12
_space_group_name_Hall '-C 2y'
_space_group_name_H-M_alt 'C 1 2/m 1'
_atom_sites_solution_hydrogens geom
_audit_creation_method SHELXL-2018/3
_audit_update_record
;
2025-08-30 deposited with the CCDC.	2026-03-02 downloaded from the CCDC.
;
_cell_angle_alpha 90
_cell_angle_beta 90.001(2)
_cell_angle_gamma 90
_cell_formula_units_Z 2
_cell_length_a 26.7473(16)
_cell_length_b 4.1884(2)
_cell_length_c 4.6017(3)
_cell_measurement_reflns_used 8192
_cell_measurement_temperature 299(2)
_cell_measurement_theta_max 33.19
_cell_measurement_theta_min 4.57
_cell_volume 515.52(5)
_computing_cell_refinement 'Bruker SAINT'
_computing_data_collection 'Bruker APEX2'
_computing_data_reduction 'Bruker SAINT'
_computing_molecular_graphics 'Bruker SHELXTL'
_computing_publication_material 'Bruker SHELXTL'
_computing_structure_refinement 'SHELXL-2018/3 (Sheldrick, 2018)'
_computing_structure_solution 'SHELXT 2018/2 (Sheldrick, 2018)'
_diffrn_ambient_temperature 299(2)
_diffrn_measured_fraction_theta_full 0.991
_diffrn_measured_fraction_theta_max 0.991
_diffrn_measurement_device_type 'Bruker APEX-II CCD'
_diffrn_measurement_method '\f and \w scans'
_diffrn_radiation_type MoK\a
_diffrn_radiation_wavelength 0.71073
_diffrn_reflns_av_R_equivalents 0.0390
_diffrn_reflns_av_unetI/netI 0.0201
_diffrn_reflns_Laue_measured_fraction_full 0.991
_diffrn_reflns_Laue_measured_fraction_max 0.991
_diffrn_reflns_limit_h_max 32
_diffrn_reflns_limit_h_min -32
_diffrn_reflns_limit_k_max 4
_diffrn_reflns_limit_k_min -5
_diffrn_reflns_limit_l_max 5
_diffrn_reflns_limit_l_min -5
_diffrn_reflns_number 4903
_diffrn_reflns_point_group_measured_fraction_full 0.991
_diffrn_reflns_point_group_measured_fraction_max 0.991
_diffrn_reflns_theta_full 25.242
_diffrn_reflns_theta_max 25.429
_diffrn_reflns_theta_min 3.046
_exptl_absorpt_coefficient_mu 29.193
_exptl_absorpt_correction_T_max 0.4954
_exptl_absorpt_correction_T_min 0.1838
_exptl_absorpt_correction_type multi-scan
_exptl_crystal_colour colourless
_exptl_crystal_density_diffrn 4.690
_exptl_crystal_description plate
_exptl_crystal_F_000 624
_exptl_crystal_size_max 0.110
_exptl_crystal_size_mid 0.074
_exptl_crystal_size_min 0.013
_refine_diff_density_max 4.534
_refine_diff_density_min -2.374
_refine_diff_density_rms 0.546
_refine_ls_extinction_method none
_refine_ls_goodness_of_fit_ref 1.353
_refine_ls_hydrogen_treatment constr
_refine_ls_matrix_type full
_refine_ls_number_parameters 47
_refine_ls_number_reflns 551
_refine_ls_number_restraints 30
_refine_ls_restrained_S_all 1.316
_refine_ls_R_factor_all 0.0370
_refine_ls_R_factor_gt 0.0353
_refine_ls_shift/su_max 0.000
_refine_ls_shift/su_mean 0.000
_refine_ls_structure_factor_coef Fsqd
_refine_ls_weighting_details 'w=1/[\s^2^(Fo^2^)+88.8706P] where P=(Fo^2^+2Fc^2^)/3'
_refine_ls_weighting_scheme calc
_refine_ls_wR_factor_gt 0.0890
_refine_ls_wR_factor_ref 0.0981
_reflns_Friedel_coverage 0.000
_reflns_number_gt 547
_reflns_number_total 551
_reflns_threshold_expression 'I > 2\s(I)'
_cod_data_source_file d6dt00270f2.cif
_cod_data_source_block ThO3PCH3F2
_cod_depositor_comments 'Adding full bibliography for 7720695--7720702.cif.'
_cod_original_sg_symbol_H-M 'C 2/m'
_cod_database_code 7720700
_shelx_shelxl_version_number 2018/3
_shelx_space_group_comment
;
The symmetry employed for this shelxl refinement is uniquely defined
by the following loop, which should always be used as a source of
symmetry information in preference to the above space-group names.
They are only intended as comments.
;
_shelx_estimated_absorpt_t_min 0.142
_shelx_estimated_absorpt_t_max 0.703

loop_
_space_group_symop_operation_xyz
'x, y, z'
'-x, y, -z'
'x+1/2, y+1/2, z'
'-x+1/2, y+1/2, -z'
'-x, -y, -z'
'x, -y, z'
'-x+1/2, -y+1/2, -z'
'x+1/2, -y+1/2, z'

loop_
_atom_site_label
_atom_site_type_symbol
_atom_site_fract_x
_atom_site_fract_y
_atom_site_fract_z
_atom_site_U_iso_or_equiv
_atom_site_adp_type
_atom_site_occupancy
_atom_site_site_symmetry_order
_atom_site_calc_flag
_atom_site_refinement_flags_posn
_atom_site_refinement_flags_adp
_atom_site_refinement_flags_occupancy
_atom_site_disorder_assembly
_atom_site_disorder_group
Th01 Th 0.56538(4) 1.000000 0.7457(5) 0.0083(3) Uani 1 2 d S T P . .
P1 P 0.6355(2) 0.500000 0.251(5) 0.0219(16) Uani 1 2 d S T P . .
O1 O 0.5974(9) 0.500000 0.040(5) 0.023(5) Uani 1 2 d S TU P . .
O2 O 0.6301(5) 0.800(4) 0.477(3) 0.019(3) Uani 1 1 d . U . . .
C1 C 0.6983(14) 0.500000 0.145(8) 0.031(9) Uani 1 2 d S TU P . .
H1A H 0.719258 0.500000 0.314081 0.047 Uiso 1 2 calc R U P . .
H1B H 0.705060 0.312855 0.030825 0.047 Uiso 0.5 1 calc R U P . .
H1C H 0.705060 0.687145 0.030825 0.047 Uiso 0.5 1 calc R U P . .
F1 F 0.4731(5) 1.000000 0.732(7) 0.010(3) Uani 1 2 d S TU P . .
F2 F 0.5326(7) 0.500000 0.868(4) 0.013(4) Uani 1 2 d S TU P . .

loop_
_atom_site_aniso_label
_atom_site_aniso_U_11
_atom_site_aniso_U_22
_atom_site_aniso_U_33
_atom_site_aniso_U_23
_atom_site_aniso_U_13
_atom_site_aniso_U_12
Th01 0.0130(4) 0.0064(4) 0.0056(4) 0.000 0.0006(17) 0.000
P1 0.014(3) 0.008(3) 0.043(4) 0.000 0.013(8) 0.000
O1 0.024(5) 0.023(5) 0.023(5) 0.000 0.000(2) 0.000
O2 0.020(4) 0.020(4) 0.019(4) 0.000(2) 0.001(2) 0.000(2)
C1 0.030(9) 0.032(9) 0.031(9) 0.000 0.001(4) 0.000
F1 0.011(3) 0.009(3) 0.009(4) 0.000 0.000(2) 0.000
F2 0.013(4) 0.013(4) 0.014(4) 0.000 0.000(2) 0.000

loop_
_atom_type_symbol
_atom_type_description
_atom_type_scat_dispersion_real
_atom_type_scat_dispersion_imag
_atom_type_scat_source
C C 0.0033 0.0016 'International Tables Vol C Tables 4.2.6.8 and 6.1.1.4'
H H 0.0000 0.0000 'International Tables Vol C Tables 4.2.6.8 and 6.1.1.4'
O O 0.0106 0.0060 'International Tables Vol C Tables 4.2.6.8 and 6.1.1.4'
Th Th -7.2400 8.8979 'International Tables Vol C Tables 4.2.6.8 and 6.1.1.4'
P P 0.1023 0.0942 'International Tables Vol C Tables 4.2.6.8 and 6.1.1.4'
F F 0.0171 0.0103 'International Tables Vol C Tables 4.2.6.8 and 6.1.1.4'

loop_
_geom_angle_atom_site_label_1
_geom_angle_atom_site_label_2
_geom_angle_atom_site_label_3
_geom_angle
_geom_angle_site_symmetry_1
_geom_angle_site_symmetry_3
_geom_angle_publ_flag
O2 Th01 O2 43.0(9) . 6_575 ?
O2 Th01 F2 137.9(6) . 1_565 ?
O2 Th01 F2 94.9(6) 6_575 1_565 ?
O2 Th01 F2 94.9(6) . . ?
O2 Th01 F2 137.9(6) 6_575 . ?
F2 Th01 F2 127.1(8) 1_565 . ?
O2 Th01 F1 80.3(5) . 5_676 ?
O2 Th01 F1 80.3(5) 6_575 5_676 ?
F2 Th01 F1 93.4(4) 1_565 5_676 ?
F2 Th01 F1 93.4(4) . 5_676 ?
O2 Th01 F1 138.0(7) . . ?
O2 Th01 F1 138.0(7) 6_575 . ?
F2 Th01 F1 68.3(4) 1_565 . ?
F2 Th01 F1 68.3(4) . . ?
F1 Th01 F1 63.5(11) 5_676 . ?
O2 Th01 F1 142.6(5) . 5_677 ?
O2 Th01 F1 142.6(5) 6_575 5_677 ?
F2 Th01 F1 68.4(4) 1_565 5_677 ?
F2 Th01 F1 68.4(4) . 5_677 ?
F1 Th01 F1 131.8(5) 5_676 5_677 ?
F1 Th01 F1 68.2(10) . 5_677 ?
O2 Th01 O1 108.9(7) . 1_566 ?
O2 Th01 O1 74.9(6) 6_575 1_566 ?
F2 Th01 O1 44.5(6) 1_565 1_566 ?
F2 Th01 O1 135.2(6) . 1_566 ?
F1 Th01 O1 127.0(4) 5_676 1_566 ?
F1 Th01 O1 109.7(6) . 1_566 ?
F1 Th01 O1 69.9(5) 5_677 1_566 ?
O2 Th01 O1 74.9(6) . 1_556 ?
O2 Th01 O1 108.9(7) 6_575 1_556 ?
F2 Th01 O1 135.2(6) 1_565 1_556 ?
F2 Th01 O1 44.5(6) . 1_556 ?
F1 Th01 O1 127.0(4) 5_676 1_556 ?
F1 Th01 O1 109.7(6) . 1_556 ?
F1 Th01 O1 69.9(5) 5_677 1_556 ?
O1 Th01 O1 105.2(8) 1_566 1_556 ?
O2 Th01 Th01 110.0(4) . 5_676 ?
O2 Th01 Th01 110.0(4) 6_575 5_676 ?
F2 Th01 Th01 79.4(4) 1_565 5_676 ?
F2 Th01 Th01 79.4(4) . 5_676 ?
F1 Th01 Th01 32.1(4) 5_676 5_676 ?
F1 Th01 Th01 31.5(7) . 5_676 ?
F1 Th01 Th01 99.7(4) 5_677 5_676 ?
O1 Th01 Th01 123.4(4) 1_566 5_676 ?
O1 Th01 Th01 123.4(4) 1_556 5_676 ?
O2 Th01 Th01 68.5(4) . 1_545 ?
O2 Th01 Th01 111.5(4) 6_575 1_545 ?
F2 Th01 Th01 153.5(4) 1_565 1_545 ?
F2 Th01 Th01 26.5(4) . 1_545 ?
F1 Th01 Th01 90.000(3) 5_676 1_545 ?
F1 Th01 Th01 90.001(3) . 1_545 ?
F1 Th01 Th01 90.000(2) 5_677 1_545 ?
O1 Th01 Th01 142.6(4) 1_566 1_545 ?
O1 Th01 Th01 37.4(4) 1_556 1_545 ?
Th01 Th01 Th01 90.0 5_676 1_545 ?
O2 Th01 Th01 111.5(4) . 1_565 ?
O2 Th01 Th01 68.5(4) 6_575 1_565 ?
F2 Th01 Th01 26.5(4) 1_565 1_565 ?
F2 Th01 Th01 153.5(4) . 1_565 ?
F1 Th01 Th01 90.000(3) 5_676 1_565 ?
F1 Th01 Th01 90.001(3) . 1_565 ?
F1 Th01 Th01 90.000(3) 5_677 1_565 ?
O1 Th01 Th01 37.4(4) 1_566 1_565 ?
O1 Th01 Th01 142.6(4) 1_556 1_565 ?
Th01 Th01 Th01 90.0 5_676 1_565 ?
Th01 Th01 Th01 180.0 1_545 1_565 ?
O1 P1 O2 112.0(8) . 6_565 ?
O1 P1 O2 112.0(8) . . ?
O2 P1 O2 100.1(17) 6_565 . ?
O1 P1 C1 120(2) . . ?
O2 P1 C1 105.3(10) 6_565 . ?
O2 P1 C1 105.3(10) . . ?
P1 O1 Th01 126.1(5) . 1_544 ?
P1 O1 Th01 126.1(5) . 1_554 ?
Th01 O1 Th01 105.2(8) 1_544 1_554 ?
P1 O2 O2 140.1(9) . 6_575 ?
P1 O2 Th01 133.8(9) . . ?
O2 O2 Th01 68.5(4) 6_575 . ?
Th01 F1 Th01 116.5(11) 5_676 . ?
Th01 F1 Th01 131.8(5) 5_676 5_677 ?
Th01 F1 Th01 111.8(10) . 5_677 ?
Th01 F2 Th01 127.1(8) . 1_545 ?

loop_
_geom_bond_atom_site_label_1
_geom_bond_atom_site_label_2
_geom_bond_distance
_geom_bond_site_symmetry_2
_geom_bond_publ_flag
Th01 O2 2.285(15) . ?
Th01 O2 2.285(15) 6_575 ?
Th01 F2 2.339(8) 1_565 ?
Th01 F2 2.339(8) . ?
Th01 F1 2.43(3) 5_676 ?
Th01 F1 2.469(12) . ?
Th01 F1 2.61(3) 5_677 ?
Th01 O1 2.636(14) 1_566 ?
Th01 O1 2.636(14) 1_556 ?
Th01 Th01 4.165(3) 5_676 ?
Th01 Th01 4.1884(2) 1_545 ?
Th01 Th01 4.1884(2) 1_565 ?
P1 O1 1.41(3) . ?
P1 O2 1.64(2) 6_565 ?
P1 O2 1.64(2) . ?
P1 C1 1.75(4) . ?
O2 O2 1.68(4) 6_575 ?
